data_7125248
loop_
_publ_author_name
'Okoromoba, Otome E.'
'Li, Zhou'
'Robertson, Nicole'
'Mashuta, Mark S.'
'Couto, Uenifer R.'
'Tormena, Cl\'audio F'
'Xu, Bo'
'Hammond, Gerald B.'

_publ_section_title
;
 Achieving regio- and stereo-control in the fluorination of aziridines
 under acidic conditions.
;
_journal_issue 91
_journal_name_full 'Chemical communications (Cambridge, England)'
_journal_page_first 13353
_journal_page_last 13356
_journal_paper_doi 10.1039/c6cc07855a
_journal_volume 52
_journal_year 2016
_chemical_formula_moiety 'C26 H36 F2 N2 O6 S2'
_chemical_formula_sum 'C26 H36 F2 N2 O6 S2'
_chemical_formula_weight 574.69
_space_group_IT_number 2
_space_group_name_Hall '-P 1'
_space_group_name_H-M_alt 'P -1'
_symmetry_cell_setting triclinic
_symmetry_space_group_name_Hall '-P 1'
_symmetry_space_group_name_H-M 'P -1'
_atom_sites_solution_hydrogens geom
_atom_sites_solution_primary direct
_atom_sites_solution_secondary difmap
_audit_creation_method
;
 <i>CrysAlis PRO</i> (Agilent, 2013) 
;
_audit_update_record
;
2016-07-01 deposited with the CCDC.
2016-10-19 downloaded from the CCDC.
;
_cell_angle_alpha 105.544(6)
_cell_angle_beta 93.657(5)
_cell_angle_gamma 100.435(5)
_cell_formula_units_Z 2
_cell_length_a 6.3281(4)
_cell_length_b 12.8693(9)
_cell_length_c 17.8671(10)
_cell_measurement_reflns_used 5568
_cell_measurement_temperature 293(2)
_cell_measurement_theta_max 25.8890
_cell_measurement_theta_min 3.5210
_cell_volume 1368.94(16)
_computing_cell_refinement '<i>CrysAlis PRO</i> (Agilent, 2013)'
_computing_data_collection '<i>CrysAlis PRO</i> (Agilent, 2013)'
_computing_data_reduction '<i>CrysAlis PRO</i> (Agilent, 2013)'
_computing_molecular_graphics 'ORTEP-3 (Farrugia, 1997) and Mercury (Macrae<i>et al.</i>, 2006)'
_computing_publication_material 'PLATON (Spek, 2009)'
_computing_structure_refinement '<i>SHELXL-97</i> (Sheldrick, 2008)'
_computing_structure_solution '<i>SHELXS-97</i> (Sheldrick, 2008)'
_diffrn_ambient_temperature 293(2)
_diffrn_detector_area_resol_mean 10.2836
_diffrn_measured_fraction_theta_full 0.996
_diffrn_measured_fraction_theta_max 0.996
_diffrn_measurement_details
;
#__ type_ start__ end____ width___ exp.time_
  1 omega  -21.00   17.00   1.0000   70.0000
omega____ theta____ kappa____ phi______ frames
    -       -9.0884  -57.0000  -90.0000 38

#__ type_ start__ end____ width___ exp.time_
  2 omega   12.00   37.00   1.0000   70.0000
omega____ theta____ kappa____ phi______ frames
    -        9.4009  -77.0000   90.0000 25

#__ type_ start__ end____ width___ exp.time_
  3 omega   30.00   56.00   1.0000   70.0000
omega____ theta____ kappa____ phi______ frames
    -        9.4009   57.0000  -30.0000 26

#__ type_ start__ end____ width___ exp.time_
  4 omega  -19.00   38.00   1.0000   70.0000
omega____ theta____ kappa____ phi______ frames
    -        9.4009  -57.0000  -90.0000 57

#__ type_ start__ end____ width___ exp.time_
  5 omega  -60.00   26.00   1.0000   70.0000
omega____ theta____ kappa____ phi______ frames
    -        9.4009  -57.0000   60.0000 86

#__ type_ start__ end____ width___ exp.time_
  6 omega   -7.00   88.00   1.0000   70.0000
omega____ theta____ kappa____ phi______ frames
    -        9.4009   77.0000 -180.0000 95

#__ type_ start__ end____ width___ exp.time_
  7 omega  -83.00   14.00   1.0000   70.0000
omega____ theta____ kappa____ phi______ frames
    -       -9.0884  -57.0000   90.0000 97

#__ type_ start__ end____ width___ exp.time_
  8 omega  -65.00   39.00   1.0000   70.0000
omega____ theta____ kappa____ phi______ frames
    -        9.4009  -57.0000 -150.0000 104

;
_diffrn_measurement_device_type 'Xcalibur, Ruby, Gemini'
_diffrn_measurement_method '\w scans'
_diffrn_radiation_monochromator graphite
_diffrn_radiation_source 'Enhance (Mo) X-ray Source'
_diffrn_radiation_type MoK\a
_diffrn_radiation_wavelength 0.71073
_diffrn_reflns_av_R_equivalents 0.0359
_diffrn_reflns_av_sigmaI/netI 0.0335
_diffrn_reflns_limit_h_max 7
_diffrn_reflns_limit_h_min -7
_diffrn_reflns_limit_k_max 15
_diffrn_reflns_limit_k_min -15
_diffrn_reflns_limit_l_max 21
_diffrn_reflns_limit_l_min -21
_diffrn_reflns_number 18222
_diffrn_reflns_theta_full 25.68
_diffrn_reflns_theta_max 25.68
_diffrn_reflns_theta_min 3.37
_exptl_absorpt_coefficient_mu 0.252
_exptl_absorpt_correction_T_max 1.000
_exptl_absorpt_correction_T_min 0.976
_exptl_absorpt_correction_type multi-scan
_exptl_absorpt_process_details
;
CrysAlisPro, Version 1.171.36.32 SCALE3 ABSPACK
;
_exptl_crystal_colour colorless
_exptl_crystal_density_diffrn 1.394
_exptl_crystal_density_method 'not measured'
_exptl_crystal_description plate
_exptl_crystal_F_000 608
_exptl_crystal_recrystallization_method 'Re-crystallisation from solvent'
_exptl_crystal_size_max 0.40
_exptl_crystal_size_mid 0.11
_exptl_crystal_size_min 0.05
_refine_diff_density_max 0.281
_refine_diff_density_min -0.289
_refine_diff_density_rms 0.038
_refine_ls_extinction_method none
_refine_ls_goodness_of_fit_ref 1.030
_refine_ls_hydrogen_treatment mixed
_refine_ls_matrix_type full
_refine_ls_number_parameters 476
_refine_ls_number_reflns 5177
_refine_ls_number_restraints 0
_refine_ls_restrained_S_all 1.030
_refine_ls_R_factor_all 0.0601
_refine_ls_R_factor_gt 0.0396
_refine_ls_shift/su_max 0.001
_refine_ls_shift/su_mean 0.000
_refine_ls_structure_factor_coef Fsqd
_refine_ls_weighting_details 'calc w=1/[\s^2^(Fo^2^)+(0.0146P)^2^+0.7143P] where P=(Fo^2^+2Fc^2^)/3'
_refine_ls_weighting_scheme calc
_refine_ls_wR_factor_gt 0.0729
_refine_ls_wR_factor_ref 0.0811
_reflns_number_gt 3840
_reflns_number_total 5177
_reflns_threshold_expression I>2\s(I)
_cod_data_source_file c6cc07855a2.cif
_cod_data_source_block gbh33rta_2l
_cod_original_cell_volume 1368.94(15)
_cod_database_code 7125248

loop_
_symmetry_equiv_pos_as_xyz
'x, y, z'
'-x, -y, -z'

loop_
_atom_site_label
_atom_site_type_symbol
_atom_site_fract_x
_atom_site_fract_y
_atom_site_fract_z
_atom_site_U_iso_or_equiv
_atom_site_adp_type
_atom_site_occupancy
_atom_site_symmetry_multiplicity
_atom_site_calc_flag
_atom_site_refinement_flags
S1 S 0.61638(8) 0.49996(4) 0.25542(3) 0.04061(14) Uani 1 1 d .
O1 O 0.7080(3) 0.52093(13) 0.33449(9) 0.0567(4) Uani 1 1 d .
O2 O 0.3897(2) 0.49761(12) 0.24039(10) 0.0553(4) Uani 1 1 d .
O3 O 0.6900(2) 0.79546(12) 0.20580(9) 0.0451(4) Uani 1 1 d .
H30 H 0.619(4) 0.841(2) 0.2193(14) 0.058(8) Uiso 1 1 d .
F1 F 0.9965(2) 0.54588(11) 0.09654(8) 0.0661(4) Uani 1 1 d .
N1 N 0.7477(3) 0.59321(14) 0.22260(10) 0.0395(4) Uani 1 1 d .
H1N H 0.873(3) 0.6169(17) 0.2436(12) 0.043(6) Uiso 1 1 d .
C1 C 0.6862(3) 0.60750(16) 0.14608(12) 0.0373(5) Uani 1 1 d .
H1 H 0.598(3) 0.5420(16) 0.1150(11) 0.039(5) Uiso 1 1 d .
C2 C 0.5566(3) 0.69838(16) 0.15330(12) 0.0389(5) Uani 1 1 d .
H2 H 0.425(3) 0.6777(15) 0.1772(11) 0.036(5) Uiso 1 1 d .
C3 C 0.5008(4) 0.7157(2) 0.07452(15) 0.0522(6) Uani 1 1 d .
H3A H 0.422(3) 0.7726(18) 0.0823(12) 0.048(6) Uiso 1 1 d .
H3B H 0.400(4) 0.651(2) 0.0408(14) 0.059(7) Uiso 1 1 d .
C4 C 0.7014(5) 0.7393(2) 0.03469(17) 0.0584(7) Uani 1 1 d .
H4A H 0.793(4) 0.808(2) 0.0641(14) 0.054(7) Uiso 1 1 d .
H4B H 0.661(4) 0.7446(19) -0.0148(15) 0.060(7) Uiso 1 1 d .
C5 C 0.8279(5) 0.6478(2) 0.02711(15) 0.0574(6) Uani 1 1 d .
H5A H 0.737(4) 0.579(2) -0.0047(14) 0.065(8) Uiso 1 1 d .
H5B H 0.958(4) 0.664(2) 0.0056(14) 0.065(7) Uiso 1 1 d .
C6 C 0.8850(4) 0.63288(17) 0.10574(13) 0.0425(5) Uani 1 1 d .
H6 H 0.981(3) 0.6948(16) 0.1392(11) 0.034(5) Uiso 1 1 d .
C7 C 0.6582(3) 0.37079(16) 0.19988(12) 0.0372(5) Uani 1 1 d .
C8 C 0.8568(4) 0.36091(19) 0.17405(15) 0.0498(6) Uani 1 1 d .
H8 H 0.962(3) 0.4214(19) 0.1842(13) 0.051(6) Uiso 1 1 d .
C9 C 0.8870(4) 0.2588(2) 0.13229(15) 0.0548(6) Uani 1 1 d .
H9 H 1.023(4) 0.255(2) 0.1136(14) 0.069(8) Uiso 1 1 d .
C10 C 0.7241(4) 0.16609(18) 0.11606(13) 0.0517(6) Uani 1 1 d .
C11 C 0.5278(4) 0.17761(19) 0.14358(14) 0.0530(6) Uani 1 1 d .
H11 H 0.415(4) 0.115(2) 0.1336(14) 0.071(8) Uiso 1 1 d .
C12 C 0.4941(4) 0.27913(18) 0.18504(13) 0.0444(5) Uani 1 1 d .
H12 H 0.362(4) 0.2836(18) 0.2034(13) 0.056(7) Uiso 1 1 d .
C13 C 0.7626(5) 0.0551(2) 0.07069(18) 0.0857(10) Uani 1 1 d .
H13A H 0.7655 0.0523 0.0165 0.128 Uiso 1 1 calc R
H13B H 0.6482 -0.0021 0.0755 0.128 Uiso 1 1 calc R
H13C H 0.8986 0.0446 0.0912 0.128 Uiso 1 1 calc R
S2 S 0.25831(8) 0.96810(4) 0.24533(3) 0.04114(15) Uani 1 1 d .
O4 O 0.4826(2) 0.96633(11) 0.26037(10) 0.0551(4) Uani 1 1 d .
O5 O 0.1651(3) 0.94820(12) 0.16639(9) 0.0547(4) Uani 1 1 d .
O6 O 0.1795(2) 0.67462(12) 0.29645(9) 0.0435(4) Uani 1 1 d .
H6O H 0.253(4) 0.630(2) 0.2856(15) 0.068(9) Uiso 1 1 d .
F2 F -0.1399(2) 0.92558(11) 0.39910(8) 0.0690(4) Uani 1 1 d .
N2 N 0.1211(3) 0.87609(14) 0.27768(11) 0.0453(5) Uani 1 1 d .
H2N H -0.005(4) 0.8549(18) 0.2573(13) 0.047(7) Uiso 1 1 d .
C14 C 0.1756(3) 0.86279(17) 0.35486(13) 0.0413(5) Uani 1 1 d .
H14 H 0.261(3) 0.9276(16) 0.3867(11) 0.038(5) Uiso 1 1 d .
C15 C 0.3068(3) 0.77286(17) 0.35000(12) 0.0393(5) Uani 1 1 d .
H15 H 0.439(3) 0.7932(15) 0.3286(11) 0.036(5) Uiso 1 1 d .
C16 C 0.3548(4) 0.7567(2) 0.42974(14) 0.0492(6) Uani 1 1 d .
H16A H 0.450(4) 0.8259(19) 0.4644(13) 0.057(7) Uiso 1 1 d .
H16B H 0.439(4) 0.6975(19) 0.4237(13) 0.058(7) Uiso 1 1 d .
C17 C 0.1489(4) 0.7326(2) 0.46670(16) 0.0534(6) Uani 1 1 d .
H17A H 0.059(3) 0.6626(18) 0.4359(13) 0.049(6) Uiso 1 1 d .
H17B H 0.186(4) 0.7267(19) 0.5186(15) 0.062(7) Uiso 1 1 d .
C18 C 0.0218(5) 0.8230(2) 0.47216(15) 0.0583(7) Uani 1 1 d .
H18A H -0.115(4) 0.8067(19) 0.4943(14) 0.065(7) Uiso 1 1 d .
H18B H 0.103(4) 0.889(2) 0.5029(15) 0.071(8) Uiso 1 1 d .
C19 C -0.0278(4) 0.83752(17) 0.39276(13) 0.0448(5) Uani 1 1 d .
H19 H -0.131(3) 0.7729(16) 0.3578(11) 0.033(5) Uiso 1 1 d .
C20 C 0.2292(3) 1.09992(15) 0.29958(12) 0.0358(5) Uani 1 1 d .
C21 C 0.4018(4) 1.17227(18) 0.34832(13) 0.0455(5) Uani 1 1 d .
H21 H 0.528(4) 1.1495(18) 0.3562(13) 0.055(7) Uiso 1 1 d .
C22 C 0.3822(4) 1.27826(18) 0.38542(14) 0.0509(6) Uani 1 1 d .
H22 H 0.504(4) 1.327(2) 0.4174(14) 0.068(8) Uiso 1 1 d .
C23 C 0.1925(4) 1.31363(17) 0.37487(13) 0.0480(6) Uani 1 1 d .
C24 C 0.0202(4) 1.23924(19) 0.32683(14) 0.0505(6) Uani 1 1 d .
H24 H -0.110(4) 1.2612(18) 0.3196(13) 0.058(7) Uiso 1 1 d .
C25 C 0.0356(4) 1.13290(19) 0.28929(14) 0.0454(5) Uani 1 1 d .
H25 H -0.077(4) 1.0863(18) 0.2565(13) 0.053(7) Uiso 1 1 d .
C26 C 0.1764(7) 1.4308(2) 0.4136(3) 0.0755(9) Uani 1 1 d .
H26A H 0.292(6) 1.478(3) 0.408(2) 0.138(16) Uiso 1 1 d .
H26B H 0.191(6) 1.444(3) 0.466(2) 0.130(16) Uiso 1 1 d .
H26C H 0.047(6) 1.441(3) 0.402(2) 0.113(14) Uiso 1 1 d .

loop_
_atom_site_aniso_label
_atom_site_aniso_U_11
_atom_site_aniso_U_22
_atom_site_aniso_U_33
_atom_site_aniso_U_23
_atom_site_aniso_U_13
_atom_site_aniso_U_12
S1 0.0402(3) 0.0373(3) 0.0471(3) 0.0139(2) 0.0112(2) 0.0100(2)
O1 0.0726(11) 0.0566(9) 0.0408(9) 0.0163(8) 0.0095(8) 0.0081(8)
O2 0.0381(8) 0.0459(9) 0.0847(12) 0.0168(8) 0.0182(8) 0.0145(7)
O3 0.0419(8) 0.0375(8) 0.0529(10) 0.0023(7) 0.0052(7) 0.0166(7)
F1 0.0838(10) 0.0653(9) 0.0679(9) 0.0232(7) 0.0318(8) 0.0489(8)
N1 0.0371(10) 0.0366(9) 0.0437(11) 0.0143(8) -0.0007(8) 0.0027(8)
C1 0.0415(11) 0.0298(10) 0.0364(11) 0.0061(9) -0.0002(9) 0.0037(9)
C2 0.0324(11) 0.0391(11) 0.0447(13) 0.0105(10) 0.0045(9) 0.0080(9)
C3 0.0535(14) 0.0570(15) 0.0509(15) 0.0181(12) -0.0004(12) 0.0219(13)
C4 0.0757(18) 0.0674(18) 0.0455(15) 0.0282(14) 0.0118(14) 0.0288(15)
C5 0.0739(18) 0.0613(16) 0.0437(15) 0.0154(13) 0.0183(13) 0.0261(15)
C6 0.0494(13) 0.0362(11) 0.0453(13) 0.0086(10) 0.0132(10) 0.0193(10)
C7 0.0384(11) 0.0356(10) 0.0427(12) 0.0165(9) 0.0069(9) 0.0117(9)
C8 0.0429(13) 0.0411(12) 0.0704(17) 0.0213(12) 0.0107(12) 0.0116(11)
C9 0.0562(15) 0.0569(15) 0.0644(16) 0.0247(13) 0.0169(13) 0.0304(13)
C10 0.0701(16) 0.0444(13) 0.0456(14) 0.0147(11) 0.0001(12) 0.0239(12)
C11 0.0622(16) 0.0388(12) 0.0555(15) 0.0157(11) 0.0000(12) 0.0030(12)
C12 0.0427(12) 0.0459(13) 0.0477(13) 0.0191(11) 0.0089(10) 0.0072(10)
C13 0.113(2) 0.0585(17) 0.082(2) 0.0007(15) -0.0032(18) 0.0439(17)
S2 0.0431(3) 0.0317(3) 0.0494(3) 0.0110(2) 0.0076(2) 0.0096(2)
O4 0.0414(8) 0.0388(8) 0.0852(12) 0.0114(8) 0.0143(8) 0.0155(7)
O5 0.0724(11) 0.0467(9) 0.0427(9) 0.0115(7) 0.0070(8) 0.0086(8)
O6 0.0405(8) 0.0368(8) 0.0512(9) 0.0050(7) 0.0062(7) 0.0139(7)
F2 0.0767(10) 0.0574(8) 0.0733(10) 0.0050(7) 0.0099(8) 0.0346(7)
N2 0.0432(11) 0.0367(10) 0.0536(12) 0.0170(9) -0.0064(9) -0.0002(8)
C14 0.0447(12) 0.0319(11) 0.0415(13) 0.0066(10) -0.0043(10) 0.0026(9)
C15 0.0329(11) 0.0406(11) 0.0442(12) 0.0133(10) 0.0047(9) 0.0050(9)
C16 0.0441(13) 0.0538(14) 0.0514(15) 0.0193(12) 0.0007(11) 0.0096(12)
C17 0.0593(15) 0.0612(16) 0.0440(15) 0.0206(13) 0.0073(12) 0.0140(13)
C18 0.0642(17) 0.0637(17) 0.0460(15) 0.0076(13) 0.0150(13) 0.0199(14)
C19 0.0487(13) 0.0359(11) 0.0481(13) 0.0023(10) 0.0070(11) 0.0185(10)
C20 0.0382(11) 0.0326(10) 0.0410(12) 0.0152(9) 0.0087(9) 0.0097(9)
C21 0.0418(12) 0.0430(12) 0.0535(14) 0.0143(11) 0.0028(11) 0.0138(10)
C22 0.0573(15) 0.0392(12) 0.0506(14) 0.0062(11) 0.0023(12) 0.0070(11)
C23 0.0660(15) 0.0399(12) 0.0478(13) 0.0184(10) 0.0240(12) 0.0209(11)
C24 0.0505(14) 0.0553(14) 0.0605(15) 0.0268(12) 0.0177(12) 0.0285(12)
C25 0.0396(12) 0.0453(13) 0.0530(14) 0.0156(11) 0.0045(11) 0.0112(11)
C26 0.100(3) 0.0456(16) 0.088(3) 0.0154(16) 0.037(2) 0.0297(18)

loop_
_atom_type_symbol
_atom_type_description
_atom_type_scat_dispersion_real
_atom_type_scat_dispersion_imag
_atom_type_scat_source
C C 0.0033 0.0016 'International Tables Vol C Tables 4.2.6.8 and 6.1.1.4'
H H 0.0000 0.0000 'International Tables Vol C Tables 4.2.6.8 and 6.1.1.4'
N N 0.0061 0.0033 'International Tables Vol C Tables 4.2.6.8 and 6.1.1.4'
O O 0.0106 0.0060 'International Tables Vol C Tables 4.2.6.8 and 6.1.1.4'
F F 0.0171 0.0103 'International Tables Vol C Tables 4.2.6.8 and 6.1.1.4'
S S 0.1246 0.1234 'International Tables Vol C Tables 4.2.6.8 and 6.1.1.4'

loop_
_geom_angle_atom_site_label_1
_geom_angle_atom_site_label_2
_geom_angle_atom_site_label_3
_geom_angle
O1 S1 O2 118.43(10)
O1 S1 N1 106.66(10)
O2 S1 N1 108.10(10)
O1 S1 C7 108.98(10)
O2 S1 C7 106.18(9)
N1 S1 C7 108.15(9)
C2 O3 H30 109.4(17)
C1 N1 S1 123.19(15)
C1 N1 H1N 119.9(15)
S1 N1 H1N 113.5(15)
N1 C1 C6 110.62(17)
N1 C1 C2 111.53(16)
C6 C1 C2 110.02(17)
N1 C1 H1 108.6(12)
C6 C1 H1 108.5(12)
C2 C1 H1 107.5(12)
O3 C2 C3 111.22(18)
O3 C2 C1 105.99(16)
C3 C2 C1 111.27(18)
O3 C2 H2 108.9(11)
C3 C2 H2 111.3(11)
C1 C2 H2 108.0(11)
C2 C3 C4 111.6(2)
C2 C3 H3A 107.8(13)
C4 C3 H3A 112.7(13)
C2 C3 H3B 110.3(14)
C4 C3 H3B 109.5(14)
H3A C3 H3B 104.7(18)
C3 C4 C5 110.7(2)
C3 C4 H4A 110.2(14)
C5 C4 H4A 109.0(14)
C3 C4 H4B 109.4(15)
C5 C4 H4B 109.1(14)
H4A C4 H4B 108(2)
C6 C5 C4 110.5(2)
C6 C5 H5A 107.3(15)
C4 C5 H5A 108.8(14)
C6 C5 H5B 107.8(16)
C4 C5 H5B 111.4(15)
H5A C5 H5B 111(2)
F1 C6 C5 109.11(17)
F1 C6 C1 109.07(17)
C5 C6 C1 112.1(2)
F1 C6 H6 105.2(12)
C5 C6 H6 112.4(12)
C1 C6 H6 108.7(12)
C12 C7 C8 120.1(2)
C12 C7 S1 119.55(16)
C8 C7 S1 120.35(16)
C9 C8 C7 119.3(2)
C9 C8 H8 121.7(14)
C7 C8 H8 119.0(14)
C10 C9 C8 121.6(2)
C10 C9 H9 120.8(15)
C8 C9 H9 117.6(15)
C9 C10 C11 118.1(2)
C9 C10 C13 120.4(2)
C11 C10 C13 121.5(2)
C12 C11 C10 121.1(2)
C12 C11 H11 119.5(15)
C10 C11 H11 119.4(15)
C7 C12 C11 119.8(2)
C7 C12 H12 121.3(14)
C11 C12 H12 118.8(14)
C10 C13 H13A 109.5
C10 C13 H13B 109.5
H13A C13 H13B 109.5
C10 C13 H13C 109.5
H13A C13 H13C 109.5
H13B C13 H13C 109.5
O5 S2 O4 119.15(10)
O5 S2 N2 106.02(10)
O4 S2 N2 107.78(10)
O5 S2 C20 108.31(9)
O4 S2 C20 105.56(9)
N2 S2 C20 109.86(10)
C15 O6 H6O 108.7(18)
C14 N2 S2 123.10(15)
C14 N2 H2N 118.7(16)
S2 N2 H2N 113.7(16)
N2 C14 C19 110.46(18)
N2 C14 C15 111.40(17)
C19 C14 C15 110.50(17)
N2 C14 H14 109.5(12)
C19 C14 H14 108.2(12)
C15 C14 H14 106.7(12)
O6 C15 C16 111.22(18)
O6 C15 C14 106.45(16)
C16 C15 C14 110.96(18)
O6 C15 H15 108.6(11)
C16 C15 H15 110.7(12)
C14 C15 H15 108.8(11)
C15 C16 C17 111.4(2)
C15 C16 H16A 108.5(13)
C17 C16 H16A 108.7(13)
C15 C16 H16B 108.2(13)
C17 C16 H16B 112.9(13)
H16A C16 H16B 107.0(18)
C18 C17 C16 111.0(2)
C18 C17 H17A 109.3(13)
C16 C17 H17A 109.9(13)
C18 C17 H17B 109.4(14)
C16 C17 H17B 109.3(14)
H17A C17 H17B 108.0(19)
C19 C18 C17 110.4(2)
C19 C18 H18A 109.0(15)
C17 C18 H18A 111.5(14)
C19 C18 H18B 107.0(17)
C17 C18 H18B 109.9(16)
H18A C18 H18B 109(2)
F2 C19 C18 109.82(17)
F2 C19 C14 108.56(18)
C18 C19 C14 112.0(2)
F2 C19 H19 103.6(11)
C18 C19 H19 111.9(11)
C14 C19 H19 110.6(11)
C21 C20 C25 120.01(19)
C21 C20 S2 120.26(15)
C25 C20 S2 119.60(16)
C20 C21 C22 119.7(2)
C20 C21 H21 119.7(14)
C22 C21 H21 120.6(14)
C23 C22 C21 121.4(2)
C23 C22 H22 120.8(15)
C21 C22 H22 117.9(15)
C22 C23 C24 118.0(2)
C22 C23 C26 120.6(3)
C24 C23 C26 121.3(3)
C25 C24 C23 121.7(2)
C25 C24 H24 119.0(14)
C23 C24 H24 119.3(14)
C24 C25 C20 119.2(2)
C24 C25 H25 120.5(14)
C20 C25 H25 120.2(14)
C23 C26 H26A 110(2)
C23 C26 H26B 110(2)
H26A C26 H26B 101(3)
C23 C26 H26C 111(2)
H26A C26 H26C 120(3)
H26B C26 H26C 104(3)

loop_
_geom_bond_atom_site_label_1
_geom_bond_atom_site_label_2
_geom_bond_distance
S1 O1 1.4282(16)
S1 O2 1.4357(15)
S1 N1 1.5977(18)
S1 C7 1.7684(19)
O3 C2 1.429(2)
O3 H30 0.80(2)
F1 C6 1.407(2)
N1 C1 1.465(3)
N1 H1N 0.82(2)
C1 C6 1.518(3)
C1 C2 1.529(3)
C1 H1 0.93(2)
C2 C3 1.513(3)
C2 H2 0.985(19)
C3 C4 1.517(4)
C3 H3A 0.94(2)
C3 H3B 0.97(2)
C4 C5 1.522(4)
C4 H4A 0.96(2)
C4 H4B 0.93(3)
C5 C6 1.499(3)
C5 H5A 0.97(2)
C5 H5B 0.94(2)
C6 H6 0.941(19)
C7 C12 1.376(3)
C7 C8 1.382(3)
C8 C9 1.379(3)
C8 H8 0.90(2)
C9 C10 1.379(3)
C9 H9 0.95(2)
C10 C11 1.383(3)
C10 C13 1.513(3)
C11 C12 1.380(3)
C11 H11 0.94(3)
C12 H12 0.92(2)
C13 H13A 0.9600
C13 H13B 0.9600
C13 H13C 0.9600
S2 O5 1.4312(16)
S2 O4 1.4333(15)
S2 N2 1.5965(19)
S2 C20 1.7624(19)
O6 C15 1.431(2)
O6 H6O 0.80(3)
F2 C19 1.426(2)
N2 C14 1.462(3)
N2 H2N 0.82(2)
C14 C19 1.516(3)
C14 C15 1.529(3)
C14 H14 0.93(2)
C15 C16 1.514(3)
C15 H15 0.967(19)
C16 C17 1.518(3)
C16 H16A 1.00(2)
C16 H16B 0.99(2)
C17 C18 1.516(4)
C17 H17A 0.97(2)
C17 H17B 0.97(3)
C18 C19 1.501(3)
C18 H18A 0.98(2)
C18 H18B 0.91(3)
C19 H19 0.989(19)
C20 C21 1.377(3)
C20 C25 1.384(3)
C21 C22 1.379(3)
C21 H21 0.91(2)
C22 C23 1.378(3)
C22 H22 0.94(2)
C23 C24 1.380(3)
C23 C26 1.506(3)
C24 C25 1.377(3)
C24 H24 0.93(2)
C25 H25 0.90(2)
C26 H26A 0.89(4)
C26 H26B 0.91(4)
C26 H26C 0.87(3)

loop_
_geom_torsion_atom_site_label_1
_geom_torsion_atom_site_label_2
_geom_torsion_atom_site_label_3
_geom_torsion_atom_site_label_4
_geom_torsion
O1 S1 N1 C1 -172.83(15)
O2 S1 N1 C1 -44.46(18)
C7 S1 N1 C1 70.09(18)
S1 N1 C1 C6 -139.26(16)
S1 N1 C1 C2 97.95(18)
N1 C1 C2 O3 56.8(2)
C6 C1 C2 O3 -66.3(2)
N1 C1 C2 C3 177.86(18)
C6 C1 C2 C3 54.7(2)
O3 C2 C3 C4 62.7(3)
C1 C2 C3 C4 -55.3(3)
C2 C3 C4 C5 55.7(3)
C3 C4 C5 C6 -56.4(3)
C4 C5 C6 F1 178.4(2)
C4 C5 C6 C1 57.5(3)
N1 C1 C6 F1 59.0(2)
C2 C1 C6 F1 -177.36(17)
N1 C1 C6 C5 179.89(18)
C2 C1 C6 C5 -56.4(2)
O1 S1 C7 C12 98.40(19)
O2 S1 C7 C12 -30.2(2)
N1 S1 C7 C12 -146.03(18)
O1 S1 C7 C8 -79.1(2)
O2 S1 C7 C8 152.28(18)
N1 S1 C7 C8 36.5(2)
C12 C7 C8 C9 1.1(3)
S1 C7 C8 C9 178.58(18)
C7 C8 C9 C10 -0.4(4)
C8 C9 C10 C11 -0.6(4)
C8 C9 C10 C13 -179.5(2)
C9 C10 C11 C12 1.0(4)
C13 C10 C11 C12 179.9(2)
C8 C7 C12 C11 -0.7(3)
S1 C7 C12 C11 -178.23(17)
C10 C11 C12 C7 -0.4(4)
O5 S2 N2 C14 175.19(16)
O4 S2 N2 C14 46.56(19)
C20 S2 N2 C14 -67.99(19)
S2 N2 C14 C19 140.00(16)
S2 N2 C14 C15 -96.79(19)
N2 C14 C15 O6 -56.6(2)
C19 C14 C15 O6 66.6(2)
N2 C14 C15 C16 -177.77(18)
C19 C14 C15 C16 -54.6(2)
O6 C15 C16 C17 -63.2(3)
C14 C15 C16 C17 55.1(3)
C15 C16 C17 C18 -56.2(3)
C16 C17 C18 C19 56.5(3)
C17 C18 C19 F2 -177.8(2)
C17 C18 C19 C14 -57.1(3)
N2 C14 C19 F2 -58.7(2)
C15 C14 C19 F2 177.56(16)
N2 C14 C19 C18 179.85(18)
C15 C14 C19 C18 56.1(2)
O5 S2 C20 C21 -133.23(17)
O4 S2 C20 C21 -4.6(2)
N2 S2 C20 C21 111.39(18)
O5 S2 C20 C25 42.8(2)
O4 S2 C20 C25 171.47(17)
N2 S2 C20 C25 -72.57(19)
C25 C20 C21 C22 -1.4(3)
S2 C20 C21 C22 174.63(18)
C20 C21 C22 C23 0.1(4)
C21 C22 C23 C24 1.0(3)
C21 C22 C23 C26 -177.9(3)
C22 C23 C24 C25 -0.8(3)
C26 C23 C24 C25 178.0(3)
C23 C24 C25 C20 -0.4(3)
C21 C20 C25 C24 1.5(3)
S2 C20 C25 C24 -174.50(17)
